data_2206319
loop_
_publ_author_name
'Zhu, Hong-jun'
'Wang, Dan-Dan'
'Song, Guang-Liang'
'Wang, Jin-Tang'
'Lu, Wei-Wei'
'Yu, Rong'

_publ_section_title
;
 2,5-Dibenzoylterephthalic acid ethanol disolvate
;
_journal_issue 7
_journal_name_full 'Acta Crystallographica Section E'
_journal_page_first o2237
_journal_page_last o2238
_journal_paper_doi 10.1107/S1600536805019173
_journal_volume 61
_journal_year 2005
_chemical_formula_iupac 'C22 H14 O6, 2C2 H6 O'
_chemical_formula_moiety 'C22 H14 O6, 2C2 H6 O'
_chemical_formula_sum 'C26 H26 O8'
_chemical_formula_weight 466.47
_chemical_name_common '2,5-dibenzoyl-terephthalic acid'
_chemical_name_systematic
;
2,5-Dibenzoylterephthalic acid ethanol disolvate
;
_space_group_IT_number 2
_symmetry_cell_setting triclinic
_symmetry_space_group_name_Hall '-P 1'
_symmetry_space_group_name_H-M 'P -1'
_atom_sites_solution_hydrogens geom
_atom_sites_solution_primary direct
_atom_sites_solution_secondary difmap
_audit_creation_method SHELXL-97
_cell_angle_alpha 94.88(3)
_cell_angle_beta 98.56(3)
_cell_angle_gamma 92.42(3)
_cell_formula_units_Z 1
_cell_length_a 6.1010(10)
_cell_length_b 8.598(2)
_cell_length_c 11.479(2)
_cell_measurement_reflns_used 25
_cell_measurement_temperature 293(2)
_cell_measurement_theta_max 13
_cell_measurement_theta_min 10
_cell_volume 592.4(2)
_computing_cell_refinement 'CAD-4 Software'
_computing_data_collection 'CAD-4 Software (Enraf--Nonius,1989)'
_computing_data_reduction 'XAD4 (Harms, 1995)'
_computing_molecular_graphics 'SHELXTL (Bruker, 2000)'
_computing_publication_material SHELXTL
_computing_structure_refinement 'SHELXL97 (Sheldrick, 1997)'
_computing_structure_solution 'SHELXS97 (Sheldrick, 1997)'
_diffrn_ambient_temperature 293(2)
_diffrn_measured_fraction_theta_full 0.988
_diffrn_measured_fraction_theta_max 0.988
_diffrn_measurement_device_type 'Enraf--Nonius CAD-4'
_diffrn_measurement_method \w/2\q
_diffrn_radiation_monochromator graphite
_diffrn_radiation_source 'fine-focus sealed tube'
_diffrn_radiation_type MoK\a
_diffrn_radiation_wavelength 0.71073
_diffrn_reflns_av_R_equivalents 0.0243
_diffrn_reflns_av_sigmaI/netI 0.0496
_diffrn_reflns_limit_h_max 7
_diffrn_reflns_limit_h_min 0
_diffrn_reflns_limit_k_max 10
_diffrn_reflns_limit_k_min -10
_diffrn_reflns_limit_l_max 14
_diffrn_reflns_limit_l_min -13
_diffrn_reflns_number 2555
_diffrn_reflns_theta_full 26.07
_diffrn_reflns_theta_max 26.07
_diffrn_reflns_theta_min 1.80
_diffrn_standards_decay_% 0
_diffrn_standards_interval_count 200
_diffrn_standards_interval_time 2
_diffrn_standards_number 3
_exptl_absorpt_coefficient_mu 0.097
_exptl_absorpt_correction_T_max 0.981
_exptl_absorpt_correction_T_min 0.977
_exptl_absorpt_correction_type multi-scan
_exptl_absorpt_process_details '(SADABS; Sheldrick, 2002)'
_exptl_crystal_colour colorless
_exptl_crystal_density_diffrn 1.308
_exptl_crystal_density_method 'not measured'
_exptl_crystal_description needle
_exptl_crystal_F_000 246
_exptl_crystal_size_max .3
_exptl_crystal_size_mid .2
_exptl_crystal_size_min .2
_refine_diff_density_max 0.286
_refine_diff_density_min -0.242
_refine_ls_extinction_method none
_refine_ls_goodness_of_fit_ref 1.046
_refine_ls_hydrogen_treatment mixed
_refine_ls_matrix_type full
_refine_ls_number_parameters 162
_refine_ls_number_reflns 2327
_refine_ls_number_restraints 0
_refine_ls_restrained_S_all 1.046
_refine_ls_R_factor_all 0.0895
_refine_ls_R_factor_gt 0.0548
_refine_ls_shift/su_max 0.000
_refine_ls_shift/su_mean 0.000
_refine_ls_structure_factor_coef Fsqd
_refine_ls_weighting_details 'calc w = 1/[\s^2^(Fo^2^)+(0.1P)^2^] where P = (Fo^2^+2Fc^2^)/3'
_refine_ls_weighting_scheme calc
_refine_ls_wR_factor_gt 0.1494
_refine_ls_wR_factor_ref 0.1700
_reflns_number_gt 1573
_reflns_number_total 2327
_reflns_threshold_expression I>2\s(I)
_cod_data_source_file ww6389.cif
_cod_data_source_block I
_cod_depositor_comments
;
The following automatic conversions were performed:
'_symmetry_cell_setting' value 'Triclinic' changed to 'triclinic'
according to '/home/saulius/struct/CIF-dictionaries/cif_core.dic'
dictionary named 'cif_core.dic' version 2.4.1 from 2010-06-29.

Automatic conversion script
Id: cif_fix_enum 1527 2010-12-29 10:47:43Z saulius 

The following automatic conversions were performed:

'_symmetry_cell_setting' value 'Triclinic' changed to 'triclinic'
according to /home/saulius/struct/CIF-dictionaries/cif_core.dic
dictionary named 'cif_core.dic' version 2.4.1 from 2010-06-29.

Automatic conversion script
Id: cif_fix_values 1715 2011-07-08 13:25:40Z adriana 
;
_cod_database_code 2206319
_cod_database_fobs_code 2206319

loop_
_symmetry_equiv_pos_as_xyz
'x, y, z'
'-x, -y, -z'

loop_
_atom_site_label
_atom_site_fract_x
_atom_site_fract_y
_atom_site_fract_z
_atom_site_U_iso_or_equiv
_atom_site_adp_type
_atom_site_calc_flag
_atom_site_refinement_flags
_atom_site_occupancy
_atom_site_type_symbol
O1 0.4571(3) 0.1957(2) 0.28809(15) 0.0460(5) Uani d . 1 O
O2 0.5742(3) -0.0414(2) 0.31656(14) 0.0488(5) Uani d . 1 O
O3 1.0041(3) -0.01209(19) 0.20565(16) 0.0475(5) Uani d . 1 O
O4 0.4278(4) 0.2453(3) 0.50846(17) 0.0647(6) Uani d . 1 O
C1 0.6500(4) -0.0947(2) -0.04517(19) 0.0322(5) Uani d . 1 C
H2 0.7505 -0.1590 -0.0758 0.039 Uiso calc R 1 H
C2 0.6684(3) -0.0614(2) 0.07642(19) 0.0314(5) Uani d . 1 C
C3 0.5160(3) 0.0336(2) 0.12232(18) 0.0306(5) Uani d . 1 C
C4 0.5201(4) 0.0591(3) 0.25244(19) 0.0337(5) Uani d . 1 C
C5 0.8696(4) -0.1115(3) 0.15441(19) 0.0317(5) Uani d . 1 C
C6 0.9014(4) -0.2799(3) 0.15887(19) 0.0347(5) Uani d . 1 C
C7 0.7272(4) -0.3904(3) 0.1255(2) 0.0450(6) Uani d . 1 C
H7 0.5877 -0.3594 0.0950 0.054 Uiso calc R 1 H
C8 0.7592(5) -0.5460(3) 0.1370(3) 0.0580(8) Uani d . 1 C
H8 0.6410 -0.6198 0.1158 0.070 Uiso calc R 1 H
C9 0.9665(5) -0.5922(3) 0.1801(3) 0.0592(8) Uani d . 1 C
H9 0.9887 -0.6975 0.1870 0.071 Uiso calc R 1 H
C10 1.1406(5) -0.4837(3) 0.2128(3) 0.0606(8) Uani d . 1 C
H10 1.2801 -0.5162 0.2417 0.073 Uiso calc R 1 H
C11 1.1115(4) -0.3273(3) 0.2035(2) 0.0463(6) Uani d . 1 C
H11 1.2299 -0.2541 0.2266 0.056 Uiso calc R 1 H
C12 0.0271(7) 0.2351(6) 0.4951(4) 0.0997(14) Uani d . 1 C
H14 -0.0949 0.2980 0.5081 0.149 Uiso calc R 1 H
H13 0.0296 0.1492 0.5434 0.149 Uiso calc R 1 H
H12 0.0098 0.1956 0.4133 0.149 Uiso calc R 1 H
C13 0.2364(7) 0.3307(4) 0.5266(3) 0.0755(11) Uani d . 1 C
H3 0.2306 0.4192 0.4793 0.091 Uiso calc R 1 H
H5 0.2518 0.3712 0.6090 0.091 Uiso calc R 1 H
H4 0.438(6) 0.154(5) 0.559(4) 0.101(13) Uiso d . 1 H
H1 0.456(6) 0.200(4) 0.382(4) 0.098(12) Uiso d . 1 H

loop_
_atom_site_aniso_label
_atom_site_aniso_U_11
_atom_site_aniso_U_22
_atom_site_aniso_U_33
_atom_site_aniso_U_12
_atom_site_aniso_U_13
_atom_site_aniso_U_23
O1 0.0577(11) 0.0448(10) 0.0381(10) 0.0154(8) 0.0119(8) 0.0046(7)
O2 0.0573(11) 0.0523(11) 0.0408(9) 0.0180(9) 0.0089(8) 0.0184(8)
O3 0.0389(10) 0.0399(9) 0.0599(11) 0.0000(8) -0.0033(8) 0.0037(8)
O4 0.0797(15) 0.0764(14) 0.0452(11) 0.0271(12) 0.0212(10) 0.0161(10)
C1 0.0314(11) 0.0310(11) 0.0366(12) 0.0085(9) 0.0090(9) 0.0075(9)
C2 0.0275(11) 0.0285(10) 0.0394(12) 0.0047(9) 0.0046(9) 0.0093(9)
C3 0.0276(11) 0.0301(11) 0.0355(12) 0.0042(9) 0.0055(9) 0.0084(9)
C4 0.0280(11) 0.0382(12) 0.0365(12) 0.0053(9) 0.0064(9) 0.0082(9)
C5 0.0281(11) 0.0352(11) 0.0330(11) 0.0041(9) 0.0060(9) 0.0071(9)
C6 0.0332(12) 0.0380(12) 0.0354(12) 0.0103(9) 0.0075(9) 0.0098(9)
C7 0.0428(14) 0.0399(13) 0.0497(15) 0.0035(11) -0.0044(11) 0.0082(11)
C8 0.0673(19) 0.0408(14) 0.0637(18) -0.0020(13) 0.0021(15) 0.0077(12)
C9 0.080(2) 0.0377(14) 0.0659(18) 0.0211(15) 0.0203(16) 0.0145(13)
C10 0.0499(16) 0.0580(17) 0.081(2) 0.0288(14) 0.0148(15) 0.0255(15)
C11 0.0336(13) 0.0476(14) 0.0598(16) 0.0108(11) 0.0054(11) 0.0155(12)
C12 0.075(3) 0.129(4) 0.095(3) 0.022(3) 0.011(2) 0.002(3)
C13 0.112(3) 0.070(2) 0.0535(18) 0.036(2) 0.0296(19) 0.0084(15)

loop_
_atom_type_symbol
_atom_type_description
_atom_type_scat_dispersion_real
_atom_type_scat_dispersion_imag
_atom_type_scat_source
C C 0.0033 0.0016 'International Tables Vol C Tables 4.2.6.8 and 6.1.1.4'
H H 0.0000 0.0000 'International Tables Vol C Tables 4.2.6.8 and 6.1.1.4'
O O 0.0106 0.0060 'International Tables Vol C Tables 4.2.6.8 and 6.1.1.4'

loop_
_geom_angle_atom_site_label_1
_geom_angle_atom_site_label_2
_geom_angle_atom_site_label_3
_geom_angle_site_symmetry_1
_geom_angle_site_symmetry_3
_geom_angle
_geom_angle_publ_flag
C4 O1 H1 . . 109(2) ?
C13 O4 H4 . . 110(2) ?
C2 C1 C3 . 2_655 121.32(19) ?
C2 C1 H2 . . 119.3 ?
C3 C1 H2 2_655 . 119.3 ?
C1 C2 C3 . . 119.28(19) ?
C1 C2 C5 . . 118.87(19) ?
C3 C2 C5 . . 121.37(19) ?
C1 C3 C2 2_655 . 119.39(19) ?
C1 C3 C4 2_655 . 120.29(19) ?
C2 C3 C4 . . 120.15(18) ?
O2 C4 O1 . . 124.6(2) yes
O2 C4 C3 . . 121.4(2) yes
O1 C4 C3 . . 114.02(18) yes
O3 C5 C6 . . 122.6(2) yes
O3 C5 C2 . . 118.70(19) yes
C6 C5 C2 . . 118.58(19) yes
C7 C6 C11 . . 119.6(2) ?
C7 C6 C5 . . 121.7(2) ?
C11 C6 C5 . . 118.7(2) ?
C8 C7 C6 . . 120.4(2) ?
C8 C7 H7 . . 119.8 ?
C6 C7 H7 . . 119.8 ?
C7 C8 C9 . . 119.8(3) ?
C7 C8 H8 . . 120.1 ?
C9 C8 H8 . . 120.1 ?
C10 C9 C8 . . 120.3(2) ?
C10 C9 H9 . . 119.8 ?
C8 C9 H9 . . 119.8 ?
C9 C10 C11 . . 120.8(3) ?
C9 C10 H10 . . 119.6 ?
C11 C10 H10 . . 119.6 ?
C10 C11 C6 . . 119.1(3) ?
C10 C11 H11 . . 120.4 ?
C6 C11 H11 . . 120.4 ?
C13 C12 H14 . . 109.5 ?
C13 C12 H13 . . 109.5 ?
H14 C12 H13 . . 109.5 ?
C13 C12 H12 . . 109.5 ?
H14 C12 H12 . . 109.5 ?
H13 C12 H12 . . 109.5 ?
O4 C13 C12 . . 113.0(3) ?
O4 C13 H3 . . 109.0 ?
C12 C13 H3 . . 109.0 ?
O4 C13 H5 . . 109.0 ?
C12 C13 H5 . . 109.0 ?
H3 C13 H5 . . 107.8 ?

loop_
_geom_bond_atom_site_label_1
_geom_bond_atom_site_label_2
_geom_bond_site_symmetry_2
_geom_bond_distance
_geom_bond_publ_flag
O1 C4 . 1.302(3) yes
O1 H1 . 1.08(4) ?
O2 C4 . 1.207(3) yes
O3 C5 . 1.209(3) yes
O4 C13 . 1.437(4) ?
O4 H4 . 1.01(4) ?
C1 C2 . 1.387(3) ?
C1 C3 2_655 1.394(3) yes
C1 H2 . 0.9300 ?
C2 C3 . 1.395(3) ?
C2 C5 . 1.509(3) ?
C3 C1 2_655 1.394(3) yes
C3 C4 . 1.487(3) ?
C5 C6 . 1.473(3) yes
C6 C7 . 1.383(3) ?
C6 C11 . 1.398(3) ?
C7 C8 . 1.375(4) ?
C7 H7 . 0.9300 ?
C8 C9 . 1.375(4) ?
C8 H8 . 0.9300 ?
C9 C10 . 1.370(4) ?
C9 H9 . 0.9300 ?
C10 C11 . 1.374(4) ?
C10 H10 . 0.9300 ?
C11 H11 . 0.9300 ?
C12 C13 . 1.470(5) ?
C12 H14 . 0.9600 ?
C12 H13 . 0.9600 ?
C12 H12 . 0.9600 ?
C13 H3 . 0.9700 ?
C13 H5 . 0.9700 ?

loop_
_geom_hbond_atom_site_label_D
_geom_hbond_atom_site_label_H
_geom_hbond_atom_site_label_A
_geom_hbond_site_symmetry_A
_geom_hbond_distance_DH
_geom_hbond_distance_HA
_geom_hbond_distance_DA
_geom_hbond_angle_DHA
_geom_hbond_publ_flag
O1 H1 O4 1_555 1.08(4) 1.51(4) 2.563(3) 165(3) yes
O4 H4 O2 2_656 1.01(4) 1.80(4) 2.777(3) 161(4) yes

loop_
_geom_torsion_atom_site_label_1
_geom_torsion_atom_site_label_2
_geom_torsion_atom_site_label_3
_geom_torsion_atom_site_label_4
_geom_torsion_site_symmetry_1
_geom_torsion_site_symmetry_4
_geom_torsion
C3 C1 C2 C3 2_655 . 0.7(3)
C3 C1 C2 C5 2_655 . -171.40(19)
C1 C2 C3 C1 . 2_655 -0.7(3)
C5 C2 C3 C1 . 2_655 171.21(19)
C1 C2 C3 C4 . . 174.5(2)
C5 C2 C3 C4 . . -13.6(3)
C1 C3 C4 O2 2_655 . 142.6(2)
C2 C3 C4 O2 . . -32.5(3)
C1 C3 C4 O1 2_655 . -36.2(3)
C2 C3 C4 O1 . . 148.6(2)
C1 C2 C5 O3 . . 110.9(2)
C3 C2 C5 O3 . . -61.1(3)
C1 C2 C5 C6 . . -65.2(3)
C3 C2 C5 C6 . . 122.8(2)
O3 C5 C6 C7 . . 163.8(2)
C2 C5 C6 C7 . . -20.3(3)
O3 C5 C6 C11 . . -13.1(3)
C2 C5 C6 C11 . . 162.8(2)
C11 C6 C7 C8 . . 0.6(4)
C5 C6 C7 C8 . . -176.2(2)
C6 C7 C8 C9 . . -1.2(4)
C7 C8 C9 C10 . . 0.8(5)
C8 C9 C10 C11 . . 0.1(5)
C9 C10 C11 C6 . . -0.6(4)
C7 C6 C11 C10 . . 0.3(4)
C5 C6 C11 C10 . . 177.2(2)
